data_1100991
loop_
_publ_author_name
'Eda, Kazuo'
'Okazaki, Tadashi'
'Yamamura, Kimiaki'
'Hashimoto, Masao'

_publ_section_title
;
 Three-dimensional supramolecular assembly having infinite two-dimensional
 interlocking networks built up only from simple and non-rigid organic
 molecules via hydrogen bonds. Crystal structures of \a,\w-diureidoalkanes
 H~2~N(CO)NH--(CH~2~)n--NH(CO)NH~2~ with n=4 and 5
;
_journal_issue 1-3
_journal_name_full 'Journal of Molecular Structure'
_journal_page_first 93
_journal_page_last 97
_journal_paper_doi 10.1016/j.molstruc.2005.05.042
_journal_volume 752
_journal_year 2005
_chemical_formula_moiety 'C6 H14 N4 O2'
_chemical_formula_sum 'C6 H14 N4 O2'
_chemical_formula_weight 174.21
_chemical_melting_point 496
_chemical_name_common 1,4-diureidoalkane
_space_group_IT_number 15
_symmetry_cell_setting monoclinic
_symmetry_space_group_name_Hall '-C 2yc'
_symmetry_space_group_name_H-M 'C 1 2/c 1'
_atom_sites_solution_hydrogens geom
_atom_sites_solution_primary direct
_atom_sites_solution_secondary difmap
_cell_angle_alpha 90.00
_cell_angle_beta 103.348(4)
_cell_angle_gamma 90.00
_cell_formula_units_Z 4
_cell_length_a 13.092(3)
_cell_length_b 7.2470(18)
_cell_length_c 9.288(2)
_cell_measurement_reflns_used 1053
_cell_measurement_temperature 297(2)
_cell_measurement_theta_max 26.495
_cell_measurement_theta_min 3.199
_cell_volume 857.4(4)
_diffrn_ambient_temperature 297(2)
_diffrn_measurement_device_type 'CCD area detector'
_diffrn_measurement_method 'phi and omega scans'
_diffrn_radiation_monochromator graphite
_diffrn_radiation_source 'fine-focus sealed tube'
_diffrn_radiation_type MoK\a
_diffrn_radiation_wavelength 0.71073
_diffrn_reflns_av_R_equivalents 0.0290
_diffrn_reflns_av_sigmaI/netI 0.0410
_diffrn_reflns_limit_h_max 16
_diffrn_reflns_limit_h_min -16
_diffrn_reflns_limit_k_max 9
_diffrn_reflns_limit_k_min -5
_diffrn_reflns_limit_l_max 11
_diffrn_reflns_limit_l_min -11
_diffrn_reflns_number 2344
_diffrn_reflns_theta_max 27.43
_diffrn_reflns_theta_min 3.20
_exptl_absorpt_coefficient_mu 0.103
_exptl_absorpt_correction_T_max 0.9918
_exptl_absorpt_correction_T_min 0.8290
_exptl_absorpt_correction_type empirical
_exptl_absorpt_process_details 'program SADABS ver. 2.03(Sheldrick)'
_exptl_crystal_colour colorless
_exptl_crystal_density_diffrn 1.350
_exptl_crystal_density_method 'not measured'
_exptl_crystal_description plate
_exptl_crystal_F_000 376
_exptl_crystal_size_max 0.26
_exptl_crystal_size_mid 0.20
_exptl_crystal_size_min 0.08
_refine_ls_extinction_method none
_refine_ls_goodness_of_fit_ref 1.136
_refine_ls_hydrogen_treatment mixed
_refine_ls_matrix_type full
_refine_ls_number_parameters 83
_refine_ls_number_reflns 895
_refine_ls_number_restraints 0
_refine_ls_restrained_S_all 1.136
_refine_ls_R_factor_all 0.0620
_refine_ls_R_factor_gt 0.0448
_refine_ls_shift/su_max 0.000
_refine_ls_shift/su_mean 0.000
_refine_ls_structure_factor_coef Fsqd
_refine_ls_weighting_details 'calc w=1/[\s^2^(Fo^2^)+(0.0431P)^2^+0.4158P] where P=(Fo^2^+2Fc^2^)/3'
_refine_ls_weighting_scheme calc
_refine_ls_wR_factor_gt 0.1072
_refine_ls_wR_factor_ref 0.1168
_reflns_number_gt 651
_reflns_number_total 895
_reflns_threshold_expression >2sigma(I)
_cod_depositor_comments
;
The following automatic conversions were performed:

'_chemical_melting_point' value '496 K' was changed to '496' - the
value should be numeric and without a unit designator.

Automatic conversion script
Id: cif_fix_values 1646 2011-03-28 12:23:43Z adriana 
;
_cod_original_sg_symbol_H-M 'C 2/c'
_cod_database_code 1100991

loop_
_symmetry_equiv_pos_as_xyz
'x, y, z'
'-x, y, -z+1/2'
'x+1/2, y+1/2, z'
'-x+1/2, y+1/2, -z+1/2'
'-x, -y, -z'
'x, -y, z-1/2'
'-x+1/2, -y+1/2, -z'
'x+1/2, -y+1/2, z-1/2'

loop_
_atom_site_label
_atom_site_type_symbol
_atom_site_fract_x
_atom_site_fract_y
_atom_site_fract_z
_atom_site_U_iso_or_equiv
_atom_site_adp_type
_atom_site_occupancy
_atom_site_symmetry_multiplicity
_atom_site_calc_flag
_atom_site_refinement_flags
_atom_site_disorder_assembly
_atom_site_disorder_group
O1 O 0.32707(11) 1.04200(18) 0.58755(13) 0.0463(4) Uani 1 1 d . . .
N2 N 0.38200(13) 0.8689(2) 0.41754(17) 0.0397(4) Uani 1 1 d . . .
C1U C 0.33588(14) 1.0199(2) 0.45769(19) 0.0341(4) Uani 1 1 d . . .
N1 N 0.29944(15) 1.1443(2) 0.35197(18) 0.0477(5) Uani 1 1 d . . .
C1 C 0.42364(17) 0.7223(3) 0.5205(2) 0.0386(5) Uani 1 1 d . . .
C2 C 0.47763(17) 0.5782(3) 0.4479(2) 0.0390(5) Uani 1 1 d . . .
H22 H 0.4310(17) 0.538(3) 0.364(2) 0.051(6) Uiso 1 1 d . . .
H11 H 0.3697(16) 0.667(3) 0.560(2) 0.047(6) Uiso 1 1 d . . .
H21 H 0.5354(16) 0.637(3) 0.414(2) 0.049(6) Uiso 1 1 d . . .
H12 H 0.4710(16) 0.774(3) 0.606(2) 0.049(6) Uiso 1 1 d . . .
H2 H 0.3008(17) 1.120(3) 0.260(3) 0.055(6) Uiso 1 1 d . . .
H1 H 0.2661(18) 1.245(4) 0.374(2) 0.056(6) Uiso 1 1 d . . .
H3 H 0.3908(17) 0.861(3) 0.327(3) 0.057(7) Uiso 1 1 d . . .

loop_
_atom_site_aniso_label
_atom_site_aniso_U_11
_atom_site_aniso_U_22
_atom_site_aniso_U_33
_atom_site_aniso_U_23
_atom_site_aniso_U_13
_atom_site_aniso_U_12
O1 0.0744(10) 0.0388(8) 0.0299(7) 0.0025(6) 0.0207(6) 0.0158(7)
N2 0.0568(10) 0.0343(9) 0.0299(8) 0.0006(7) 0.0137(7) 0.0140(7)
C1U 0.0415(10) 0.0302(10) 0.0311(9) -0.0002(7) 0.0095(7) 0.0018(8)
N1 0.0743(13) 0.0401(10) 0.0304(9) 0.0036(7) 0.0153(8) 0.0230(9)
C1 0.0493(12) 0.0327(10) 0.0353(10) 0.0024(8) 0.0131(9) 0.0080(9)
C2 0.0505(12) 0.0314(10) 0.0354(10) -0.0006(8) 0.0108(9) 0.0067(9)
